data_1528911
loop_
_publ_author_name
'Takahashi, Y.'
'Kijima, N.'
'Akimoto, J.'

_publ_section_title
;
 Single crystal synthesis and structure refinement of the Li Co O2 - Li Al
 O2 solid solution compounds: Li Al0.32 Co0.68 O2 and Li Al0.71 Co0.29 O2
;
_journal_name_full 'Journal of Solid State Chemistry'
_journal_page_first 3667
_journal_page_last 3671
_journal_volume 178
_journal_year 2005
_chemical_formula_sum 'Al0.71 Co0.29 Li O2'
_chemical_name_systematic 'Li Al0.71 Co0.29 O2'
_space_group_IT_number 166
_symmetry_space_group_name_Hall '-R 3 2"'
_symmetry_space_group_name_H-M 'R -3 m :H'
_cell_angle_alpha 90
_cell_angle_beta 90
_cell_angle_gamma 120
_cell_formula_units_Z 3
_cell_length_a 2.8023
_cell_length_b 2.8023
_cell_length_c 14.184
_cell_volume 96.463
_citation_journal_id_ASTM JSSCBI
_cod_data_source_file Takahashi_JSSCBI_2005_710.cif
_cod_data_source_block Al0.71Co0.29Li1O2
_cod_original_cell_volume 96.46252
_cod_original_formula_sum 'Al0.71 Co0.29 Li1 O2'
_cod_database_code 1528911

loop_
_symmetry_equiv_pos_as_xyz
x,y,z
-y,x-y,z
-x+y,-x,z
y,x,-z
-x,-x+y,-z
x-y,-y,-z
-x,-y,-z
y,-x+y,-z
x-y,x,-z
-y,-x,z
x,x-y,z
-x+y,y,z
x+2/3,y+1/3,z+1/3
-y+2/3,x-y+1/3,z+1/3
-x+y+2/3,-x+1/3,z+1/3
y+2/3,x+1/3,-z+1/3
-x+2/3,-x+y+1/3,-z+1/3
x-y+2/3,-y+1/3,-z+1/3
-x+2/3,-y+1/3,-z+1/3
y+2/3,-x+y+1/3,-z+1/3
x-y+2/3,x+1/3,-z+1/3
-y+2/3,-x+1/3,z+1/3
x+2/3,x-y+1/3,z+1/3
-x+y+2/3,y+1/3,z+1/3
x+1/3,y+2/3,z+2/3
-y+1/3,x-y+2/3,z+2/3
-x+y+1/3,-x+2/3,z+2/3
y+1/3,x+2/3,-z+2/3
-x+1/3,-x+y+2/3,-z+2/3
x-y+1/3,-y+2/3,-z+2/3
-x+1/3,-y+2/3,-z+2/3
y+1/3,-x+y+2/3,-z+2/3
x-y+1/3,x+2/3,-z+2/3
-y+1/3,-x+2/3,z+2/3
x+1/3,x-y+2/3,z+2/3
-x+y+1/3,y+2/3,z+2/3

loop_
_atom_site_label
_atom_site_type_symbol
_atom_site_fract_x
_atom_site_fract_y
_atom_site_fract_z
_atom_site_occupancy
_atom_site_U_iso_or_equiv
Al1 Al+3 0 0 0.5 0.711 0.0
Li1 Li+1 0 0 0 1 0.0
O1 O-2 0 0 0.23877 1 0.0
Co1 Co+3 0 0 0.5 0.289 0.0
